data_7051785
loop_
_publ_author_name
'Strasser, Christoph E.'
'Gabrielli, William F.'
'Esterhuysen, Catharine'
'Schuster, Oliver B.'
'Nogai, Stefan D.'
'Cronje, Stephanie'
'Raubenheimer, Helgard G.'

_publ_section_title
;
 Preparation of tris(azolyl)phosphine gold(i) complexes: digold(i)
 coordination and variation in solid state intermolecular interactions
;
_journal_issue 1
_journal_name_full 'New Journal of Chemistry'
_journal_page_first 138
_journal_paper_doi 10.1039/b709896k
_journal_volume 32
_journal_year 2008
_chemical_formula_moiety 'C9 H6 Au Cl N3 P S3, 0.5(C H2 Cl2)'
_chemical_formula_sum 'C9.5 H7 Au Cl2 N3 P S3'
_chemical_formula_weight 558.22
_chemical_name_common 'tris(thiazol-2-yl)phosphinegold(I) chloride dichloromethane hemisolvate'
_chemical_name_systematic 'chlorido[tris(thiazol-2-yl)phosphane]gold(I) dichloromethane hemisolvate'
_space_group_IT_number 14
_symmetry_cell_setting monoclinic
_symmetry_Int_Tables_number 14
_symmetry_space_group_name_Hall '-P 2yn'
_symmetry_space_group_name_H-M 'P 1 21/n 1'
_atom_sites_solution_hydrogens geom
_atom_sites_solution_primary direct
_atom_sites_solution_secondary difmap
_audit_creation_method SHELXL-97
_cell_angle_alpha 90.00
_cell_angle_beta 96.018(2)
_cell_angle_gamma 90.00
_cell_formula_units_Z 8
_cell_length_a 7.9518(9)
_cell_length_b 20.261(2)
_cell_length_c 19.413(2)
_cell_measurement_reflns_used 1857
_cell_measurement_temperature 100(2)
_cell_measurement_theta_max 25.909
_cell_measurement_theta_min 2.271
_cell_volume 3110.4(6)
_computing_cell_refinement 'SAINT (Bruker, 2003)'
_computing_data_collection 'SMART (Bruker, 2002)'
_computing_data_reduction SAINT
_computing_molecular_graphics 'X-Seed (Barbour, 2001)'
_computing_publication_material X-Seed
_computing_structure_refinement 'SHELXL-97 (Sheldrick, 1997)'
_computing_structure_solution 'SHELXS (Sheldrick, 1990)'
_diffrn_ambient_temperature 100(2)
_diffrn_measured_fraction_theta_full 0.991
_diffrn_measured_fraction_theta_max 0.991
_diffrn_measurement_device_type 'Bruker APEX CCD area detector'
_diffrn_measurement_method \w-scans
_diffrn_radiation_monochromator graphite
_diffrn_radiation_source 'fine-focus sealed tube'
_diffrn_radiation_type MoK\a
_diffrn_radiation_wavelength 0.71073
_diffrn_reflns_av_R_equivalents 0.0675
_diffrn_reflns_av_sigmaI/netI 0.0880
_diffrn_reflns_limit_h_max 9
_diffrn_reflns_limit_h_min -9
_diffrn_reflns_limit_k_max 17
_diffrn_reflns_limit_k_min -25
_diffrn_reflns_limit_l_max 24
_diffrn_reflns_limit_l_min -22
_diffrn_reflns_number 17633
_diffrn_reflns_theta_full 26.44
_diffrn_reflns_theta_max 26.44
_diffrn_reflns_theta_min 2.01
_diffrn_standards_number 0
_exptl_absorpt_coefficient_mu 10.296
_exptl_absorpt_correction_T_max 0.596
_exptl_absorpt_correction_T_min 0.117
_exptl_absorpt_correction_type multi-scan
_exptl_absorpt_process_details 'SADABS (Bruker, 2002)'
_exptl_crystal_colour colourless
_exptl_crystal_density_diffrn 2.384
_exptl_crystal_density_method 'not measured'
_exptl_crystal_description needle
_exptl_crystal_F_000 2088
_exptl_crystal_size_max 0.34
_exptl_crystal_size_mid 0.08
_exptl_crystal_size_min 0.05
_refine_diff_density_max 1.663
_refine_diff_density_min -2.172
_refine_diff_density_rms 0.258
_refine_ls_extinction_method none
_refine_ls_goodness_of_fit_ref 0.991
_refine_ls_hydrogen_treatment constr
_refine_ls_matrix_type full
_refine_ls_number_parameters 352
_refine_ls_number_reflns 6344
_refine_ls_number_restraints 0
_refine_ls_restrained_S_all 0.991
_refine_ls_R_factor_all 0.0739
_refine_ls_R_factor_gt 0.0481
_refine_ls_shift/su_max 0.001
_refine_ls_shift/su_mean 0.000
_refine_ls_structure_factor_coef Fsqd
_refine_ls_weighting_details 'calc w=1/[\s^2^(Fo^2^)+(0.0288P)^2^+0.0000P] where P=(Fo^2^+2Fc^2^)/3'
_refine_ls_weighting_scheme calc
_refine_ls_wR_factor_gt 0.0833
_refine_ls_wR_factor_ref 0.0909
_reflns_number_gt 4748
_reflns_number_total 6344
_reflns_threshold_expression >2sigma(I)
_cod_data_source_file b709896k.txt
_cod_data_source_block Compound2bDCM
_cod_original_cell_volume 3110.6(6)
_cod_original_sg_symbol_H-M 'P 21/n'
_cod_database_code 7051785

loop_
_symmetry_equiv_pos_as_xyz
'x, y, z'
'-x+1/2, y+1/2, -z+1/2'
'-x, -y, -z'
'x-1/2, -y-1/2, z-1/2'

loop_
_atom_site_label
_atom_site_type_symbol
_atom_site_fract_x
_atom_site_fract_y
_atom_site_fract_z
_atom_site_U_iso_or_equiv
_atom_site_adp_type
_atom_site_occupancy
_atom_site_symmetry_multiplicity
_atom_site_calc_flag
_atom_site_refinement_flags
_atom_site_disorder_assembly
_atom_site_disorder_group
Au1 Au 0.57237(4) 0.160161(19) 0.768351(17) 0.01391(10) Uani 1 1 d . . .
Au2 Au 0.34624(4) 0.24949(2) 0.858981(17) 0.01349(10) Uani 1 1 d . . .
Cl1 Cl 0.3984(3) 0.18516(13) 0.67062(12) 0.0254(6) Uani 1 1 d . . .
Cl2 Cl 0.4665(3) 0.19366(12) 0.95326(11) 0.0182(5) Uani 1 1 d . . .
Cl3 Cl -0.0369(4) 0.07639(15) 0.54725(13) 0.0376(7) Uani 1 1 d . . .
Cl4 Cl 0.2472(4) 0.08250(16) 0.46457(17) 0.0502(9) Uani 1 1 d . . .
S11 S 0.8804(3) 0.26079(12) 0.90239(12) 0.0213(6) Uani 1 1 d . . .
S21 S 1.1465(3) 0.08536(13) 0.84480(12) 0.0199(6) Uani 1 1 d . . .
S31 S 0.7836(3) 0.01714(13) 0.96995(11) 0.0166(5) Uani 1 1 d . . .
S41 S 0.5971(3) 0.34913(13) 0.75309(12) 0.0212(6) Uani 1 1 d . . .
S51 S 0.2013(3) 0.41838(14) 0.88540(12) 0.0263(6) Uani 1 1 d . . .
S61 S 0.0452(3) 0.29823(12) 0.62514(11) 0.0168(5) Uani 1 1 d . . .
P1 P 0.7651(3) 0.12313(12) 0.84979(12) 0.0124(5) Uani 1 1 d . . .
P2 P 0.2297(3) 0.31300(13) 0.77436(12) 0.0137(5) Uani 1 1 d . . .
N11 N 0.9412(9) 0.1558(4) 0.9743(4) 0.0212(19) Uani 1 1 d . . .
N21 N 0.9062(8) 0.0568(4) 0.7496(4) 0.0138(17) Uani 1 1 d . . .
N31 N 0.5525(8) 0.0235(4) 0.8683(4) 0.0167(18) Uani 1 1 d . . .
N41 N 0.3442(8) 0.3843(4) 0.6682(4) 0.0146(17) Uani 1 1 d . . .
N51 N -0.0069(9) 0.4145(4) 0.7739(4) 0.0185(19) Uani 1 1 d . . .
N61 N -0.0159(9) 0.2266(4) 0.7291(4) 0.0209(19) Uani 1 1 d . . .
C1 C 0.1212(13) 0.1277(5) 0.5188(5) 0.035(3) Uani 1 1 d . . .
H1A H 0.1937 0.1451 0.5593 0.042 Uiso 1 1 calc R . .
H1B H 0.0679 0.1657 0.4928 0.042 Uiso 1 1 calc R . .
C11 C 0.8688(11) 0.1764(5) 0.9130(4) 0.015(2) Uani 1 1 d . . .
C12 C 0.9815(12) 0.2669(5) 0.9840(5) 0.022(2) Uani 1 1 d . . .
H12 H 1.0172 0.3072 1.0057 0.026 Uiso 1 1 calc R . .
C13 C 1.0043(12) 0.2071(5) 1.0137(5) 0.025(2) Uani 1 1 d . . .
H13 H 1.0605 0.2012 1.0589 0.031 Uiso 1 1 calc R . .
C21 C 0.9369(11) 0.0866(5) 0.8093(4) 0.014(2) Uani 1 1 d . . .
C22 C 1.1956(11) 0.0424(5) 0.7737(5) 0.019(2) Uani 1 1 d . . .
H22 H 1.3061 0.0281 0.7665 0.023 Uiso 1 1 calc R . .
C23 C 1.0572(11) 0.0315(5) 0.7298(5) 0.017(2) Uani 1 1 d . . .
H23 H 1.0615 0.0081 0.6876 0.020 Uiso 1 1 calc R . .
C31 C 0.6854(10) 0.0545(5) 0.8967(5) 0.015(2) Uani 1 1 d . . .
C32 C 0.6369(10) -0.0444(5) 0.9602(4) 0.015(2) Uani 1 1 d . . .
H32 H 0.6350 -0.0819 0.9895 0.019 Uiso 1 1 calc R . .
C33 C 0.5231(11) -0.0321(5) 0.9046(5) 0.016(2) Uani 1 1 d . . .
H33 H 0.4296 -0.0604 0.8918 0.019 Uiso 1 1 calc R . .
C41 C 0.3828(9) 0.3519(4) 0.7257(4) 0.0103(19) Uani 1 1 d . . .
C42 C 0.6334(11) 0.3938(5) 0.6831(4) 0.019(2) Uani 1 1 d . . .
H42 H 0.7423 0.4070 0.6723 0.023 Uiso 1 1 calc R . .
C43 C 0.4863(10) 0.4086(5) 0.6442(5) 0.017(2) Uani 1 1 d . . .
H43 H 0.4829 0.4341 0.6031 0.020 Uiso 1 1 calc R . .
C51 C 0.1221(11) 0.3838(5) 0.8072(4) 0.017(2) Uani 1 1 d . . .
C52 C 0.0528(12) 0.4801(5) 0.8704(5) 0.027(3) Uani 1 1 d . . .
H52 H 0.0419 0.5167 0.9001 0.033 Uiso 1 1 calc R . .
C53 C -0.0448(11) 0.4693(5) 0.8114(5) 0.022(2) Uani 1 1 d . . .
H53 H -0.1357 0.4978 0.7960 0.027 Uiso 1 1 calc R . .
C61 C 0.0742(10) 0.2765(5) 0.7108(4) 0.014(2) Uani 1 1 d . . .
C62 C -0.1000(10) 0.2372(5) 0.6117(5) 0.021(2) Uani 1 1 d . . .
H62 H -0.1625 0.2272 0.5686 0.026 Uiso 1 1 calc R . .
C63 C -0.1133(11) 0.2046(5) 0.6722(5) 0.023(2) Uani 1 1 d . . .
H63 H -0.1876 0.1682 0.6745 0.028 Uiso 1 1 calc R . .

loop_
_atom_site_aniso_label
_atom_site_aniso_U_11
_atom_site_aniso_U_22
_atom_site_aniso_U_33
_atom_site_aniso_U_23
_atom_site_aniso_U_13
_atom_site_aniso_U_12
Au1 0.01079(17) 0.0184(2) 0.01203(18) 0.00122(17) -0.00100(13) 0.00274(16)
Au2 0.01154(17) 0.0182(2) 0.01042(18) 0.00360(16) -0.00040(13) 0.00023(15)
Cl1 0.0219(13) 0.0349(16) 0.0177(12) 0.0021(12) -0.0062(10) 0.0062(11)
Cl2 0.0200(12) 0.0234(14) 0.0106(11) 0.0030(10) -0.0012(9) 0.0024(10)
Cl3 0.0539(18) 0.0333(18) 0.0250(14) -0.0027(13) 0.0017(13) -0.0042(14)
Cl4 0.055(2) 0.0329(19) 0.066(2) -0.0092(17) 0.0248(17) -0.0060(15)
S11 0.0256(13) 0.0174(15) 0.0199(13) 0.0017(11) -0.0031(10) -0.0009(11)
S21 0.0100(11) 0.0276(16) 0.0213(13) 0.0003(12) -0.0019(9) 0.0000(10)
S31 0.0109(11) 0.0231(15) 0.0152(12) 0.0042(11) -0.0021(9) -0.0017(10)
S41 0.0121(12) 0.0323(17) 0.0190(13) 0.0071(12) 0.0006(10) 0.0012(11)
S51 0.0250(14) 0.0360(18) 0.0169(13) -0.0088(12) -0.0030(10) 0.0026(12)
S61 0.0195(12) 0.0175(14) 0.0120(12) 0.0040(10) -0.0052(9) -0.0041(10)
P1 0.0075(11) 0.0172(14) 0.0119(12) -0.0002(11) -0.0013(9) -0.0012(10)
P2 0.0102(12) 0.0194(15) 0.0112(12) 0.0040(11) -0.0006(9) 0.0004(10)
N11 0.025(4) 0.013(5) 0.023(4) 0.011(4) -0.006(4) -0.007(4)
N21 0.010(4) 0.018(5) 0.015(4) -0.007(4) 0.007(3) -0.003(3)
N31 0.007(4) 0.025(5) 0.016(4) -0.013(4) -0.005(3) 0.003(3)
N41 0.007(4) 0.021(5) 0.016(4) 0.002(4) 0.001(3) -0.002(3)
N51 0.012(4) 0.030(5) 0.013(4) -0.002(4) 0.000(3) 0.001(4)
N61 0.018(4) 0.028(5) 0.017(4) 0.003(4) 0.004(3) -0.004(4)
C1 0.038(7) 0.026(7) 0.043(7) -0.005(6) 0.010(6) 0.001(5)
C11 0.017(5) 0.016(6) 0.012(5) 0.004(4) 0.001(4) 0.000(4)
C12 0.024(5) 0.026(7) 0.017(5) 0.000(5) 0.003(4) -0.002(4)
C13 0.029(6) 0.028(7) 0.016(5) 0.006(5) -0.011(4) -0.010(5)
C21 0.018(5) 0.015(5) 0.010(5) 0.009(4) 0.002(4) 0.005(4)
C22 0.011(5) 0.028(6) 0.019(5) 0.001(5) 0.010(4) 0.010(4)
C23 0.019(5) 0.022(6) 0.011(5) 0.003(4) 0.007(4) 0.001(4)
C31 0.007(4) 0.017(6) 0.021(5) 0.001(4) 0.005(4) 0.001(4)
C32 0.016(5) 0.016(5) 0.016(5) -0.006(4) 0.012(4) 0.000(4)
C33 0.011(5) 0.013(5) 0.024(5) -0.008(4) 0.004(4) -0.009(4)
C41 0.002(4) 0.012(5) 0.016(5) 0.004(4) -0.002(3) -0.002(3)
C42 0.008(4) 0.033(7) 0.020(5) 0.000(5) 0.009(4) -0.002(4)
C43 0.010(4) 0.020(6) 0.020(5) 0.009(4) 0.002(4) 0.001(4)
C51 0.022(5) 0.018(6) 0.013(5) -0.002(4) 0.007(4) -0.002(4)
C52 0.030(6) 0.025(7) 0.029(6) -0.006(5) 0.008(5) -0.005(5)
C53 0.014(5) 0.026(6) 0.026(6) 0.006(5) 0.002(4) -0.001(4)
C61 0.008(4) 0.022(6) 0.011(5) -0.001(4) 0.001(4) -0.001(4)
C62 0.007(4) 0.035(7) 0.020(5) -0.005(5) -0.009(4) 0.004(4)
C63 0.011(5) 0.038(7) 0.022(6) -0.008(5) 0.006(4) -0.016(5)

loop_
_atom_type_symbol
_atom_type_description
_atom_type_scat_dispersion_real
_atom_type_scat_dispersion_imag
_atom_type_scat_source
C C 0.0033 0.0016 'International Tables Vol C Tables 4.2.6.8 and 6.1.1.4'
H H 0.0000 0.0000 'International Tables Vol C Tables 4.2.6.8 and 6.1.1.4'
Au Au -2.0133 8.8022 'International Tables Vol C Tables 4.2.6.8 and 6.1.1.4'
Cl Cl 0.1484 0.1585 'International Tables Vol C Tables 4.2.6.8 and 6.1.1.4'
N N 0.0061 0.0033 'International Tables Vol C Tables 4.2.6.8 and 6.1.1.4'
P P 0.1023 0.0942 'International Tables Vol C Tables 4.2.6.8 and 6.1.1.4'
S S 0.1246 0.1234 'International Tables Vol C Tables 4.2.6.8 and 6.1.1.4'

loop_
_geom_angle_atom_site_label_1
_geom_angle_atom_site_label_2
_geom_angle_atom_site_label_3
_geom_angle
_geom_angle_site_symmetry_1
_geom_angle_site_symmetry_3
_geom_angle_publ_flag
P1 Au1 Cl1 168.97(9) . . ?
P1 Au1 Au2 100.70(6) . . ?
Cl1 Au1 Au2 90.29(6) . . ?
P2 Au2 Cl2 174.00(9) . . ?
P2 Au2 Au1 97.84(6) . . ?
Cl2 Au2 Au1 87.03(6) . . ?
Au2 Cl2 S61 143.08(10) . 4_666 ?
C12 S11 C11 89.2(5) . . ?
C22 S21 C21 88.7(4) . . ?
C32 S31 C31 89.1(4) . . ?
C42 S41 C41 88.9(4) . . ?
C52 S51 C51 88.0(5) . . ?
C62 S61 C61 89.0(4) . . ?
C11 P1 C21 103.5(4) . . ?
C11 P1 C31 106.3(4) . . ?
C21 P1 C31 103.0(4) . . ?
C11 P1 Au1 121.7(3) . . ?
C21 P1 Au1 109.1(3) . . ?
C31 P1 Au1 111.5(3) . . ?
C41 P2 C61 105.8(4) . . ?
C41 P2 C51 102.0(4) . . ?
C61 P2 C51 104.4(4) . . ?
C41 P2 Au2 113.0(3) . . ?
C61 P2 Au2 118.1(3) . . ?
C51 P2 Au2 112.0(3) . . ?
C11 N11 C13 111.3(8) . . ?
C21 N21 C23 109.1(7) . . ?
C31 N31 C33 110.9(8) . . ?
C41 N41 C43 110.3(7) . . ?
C51 N51 C53 108.9(8) . . ?
C61 N61 C63 108.3(8) . . ?
Cl3 C1 Cl4 110.2(6) . . ?
Cl3 C1 H1A 109.6 . . ?
Cl4 C1 H1A 109.6 . . ?
Cl3 C1 H1B 109.6 . . ?
Cl4 C1 H1B 109.6 . . ?
H1A C1 H1B 108.1 . . ?
N11 C11 S11 113.2(7) . . ?
N11 C11 P1 123.6(7) . . ?
S11 C11 P1 123.2(5) . . ?
C13 C12 S11 111.3(8) . . ?
C13 C12 H12 124.4 . . ?
S11 C12 H12 124.4 . . ?
C12 C13 N11 115.0(9) . . ?
C12 C13 H13 122.5 . . ?
N11 C13 H13 122.5 . . ?
N21 C21 S21 115.3(6) . . ?
N21 C21 P1 119.8(6) . . ?
S21 C21 P1 124.9(5) . . ?
C23 C22 S21 110.9(7) . . ?
C23 C22 H22 124.6 . . ?
S21 C22 H22 124.6 . . ?
C22 C23 N21 116.0(8) . . ?
C22 C23 H23 122.0 . . ?
N21 C23 H23 122.0 . . ?
N31 C31 S31 114.5(7) . . ?
N31 C31 P1 117.9(7) . . ?
S31 C31 P1 126.8(5) . . ?
C33 C32 S31 110.3(7) . . ?
C33 C32 H32 124.9 . . ?
S31 C32 H32 124.9 . . ?
C32 C33 N31 115.2(8) . . ?
C32 C33 H33 122.4 . . ?
N31 C33 H33 122.4 . . ?
N41 C41 S41 114.5(6) . . ?
N41 C41 P2 124.0(6) . . ?
S41 C41 P2 121.6(5) . . ?
C43 C42 S41 110.9(7) . . ?
C43 C42 H42 124.5 . . ?
S41 C42 H42 124.5 . . ?
C42 C43 N41 115.4(8) . . ?
C42 C43 H43 122.3 . . ?
N41 C43 H43 122.3 . . ?
N51 C51 S51 115.7(7) . . ?
N51 C51 P2 125.0(7) . . ?
S51 C51 P2 119.1(5) . . ?
C53 C52 S51 110.6(8) . . ?
C53 C52 H52 124.7 . . ?
S51 C52 H52 124.7 . . ?
C52 C53 N51 116.6(9) . . ?
C52 C53 H53 121.7 . . ?
N51 C53 H53 121.7 . . ?
N61 C61 S61 116.1(7) . . ?
N61 C61 P2 118.9(7) . . ?
S61 C61 P2 124.7(5) . . ?
C63 C62 S61 109.6(7) . . ?
C63 C62 H62 125.2 . . ?
S61 C62 H62 125.2 . . ?
N61 C63 C62 117.0(9) . . ?
N61 C63 H63 121.5 . . ?
C62 C63 H63 121.5 . . ?

loop_
_geom_bond_atom_site_label_1
_geom_bond_atom_site_label_2
_geom_bond_distance
_geom_bond_site_symmetry_2
_geom_bond_publ_flag
Au1 P1 2.214(2) . ?
Au1 Cl1 2.285(2) . ?
Au1 Au2 3.2044(5) . ?
Au2 P2 2.212(2) . ?
Au2 Cl2 2.275(2) . ?
Cl2 S61 3.334(3) 4_666 ?
Cl3 C1 1.765(10) . ?
Cl4 C1 1.781(10) . ?
S11 C12 1.704(9) . ?
S11 C11 1.726(9) . ?
S21 C22 1.711(9) . ?
S21 C21 1.736(9) . ?
S31 C32 1.704(9) . ?
S31 C31 1.723(9) . ?
S41 C42 1.682(9) . ?
S41 C41 1.732(8) . ?
S51 C52 1.724(11) . ?
S51 C51 1.729(9) . ?
S61 C62 1.693(10) . ?
S61 C61 1.712(9) . ?
P1 C11 1.772(9) . ?
P1 C21 1.805(9) . ?
P1 C31 1.813(9) . ?
P2 C41 1.799(8) . ?
P2 C61 1.811(9) . ?
P2 C51 1.819(10) . ?
N11 C11 1.333(10) . ?
N11 C13 1.354(12) . ?
N21 C21 1.307(10) . ?
N21 C23 1.396(10) . ?
N31 C31 1.301(10) . ?
N31 C33 1.363(11) . ?
N41 C41 1.304(10) . ?
N41 C43 1.359(10) . ?
N51 C51 1.312(11) . ?
N51 C53 1.377(12) . ?
N61 C61 1.311(11) . ?
N61 C63 1.356(11) . ?
C1 H1A 0.9900 . ?
C1 H1B 0.9900 . ?
C12 C13 1.346(13) . ?
C12 H12 0.9500 . ?
C13 H13 0.9500 . ?
C22 C23 1.338(11) . ?
C22 H22 0.9500 . ?
C23 H23 0.9500 . ?
C32 C33 1.357(12) . ?
C32 H32 0.9500 . ?
C33 H33 0.9500 . ?
C42 C43 1.358(11) . ?
C42 H42 0.9500 . ?
C43 H43 0.9500 . ?
C52 C53 1.332(12) . ?
C52 H52 0.9500 . ?
C53 H53 0.9500 . ?
C62 C63 1.361(12) . ?
C62 H62 0.9500 . ?
C63 H63 0.9500 . ?

loop_
_geom_torsion_atom_site_label_1
_geom_torsion_atom_site_label_2
_geom_torsion_atom_site_label_3
_geom_torsion_atom_site_label_4
_geom_torsion
_geom_torsion_site_symmetry_1
_geom_torsion_site_symmetry_2
_geom_torsion_site_symmetry_3
_geom_torsion_site_symmetry_4
_geom_torsion_publ_flag
P1 Au1 Au2 P2 158.66(9) . . . . ?
Cl1 Au1 Au2 P2 -22.32(9) . . . . ?
P1 Au1 Au2 Cl2 -17.81(9) . . . . ?
Cl1 Au1 Au2 Cl2 161.21(9) . . . . ?
Au1 Au2 Cl2 S61 159.46(16) . . . 4_666 ?
Cl1 Au1 P1 C11 138.6(5) . . . . ?
Au2 Au1 P1 C11 -46.6(3) . . . . ?
Cl1 Au1 P1 C21 18.4(6) . . . . ?
Au2 Au1 P1 C21 -166.8(3) . . . . ?
Cl1 Au1 P1 C31 -94.7(6) . . . . ?
Au2 Au1 P1 C31 80.1(3) . . . . ?
Au1 Au2 P2 C41 -53.4(3) . . . . ?
Au1 Au2 P2 C61 70.8(3) . . . . ?
Au1 Au2 P2 C51 -167.9(3) . . . . ?
C13 N11 C11 S11 0.9(10) . . . . ?
C13 N11 C11 P1 -177.2(7) . . . . ?
C12 S11 C11 N11 -1.3(7) . . . . ?
C12 S11 C11 P1 176.8(6) . . . . ?
C21 P1 C11 N11 -79.7(8) . . . . ?
C31 P1 C11 N11 28.4(9) . . . . ?
Au1 P1 C11 N11 157.4(6) . . . . ?
C21 P1 C11 S11 102.3(6) . . . . ?
C31 P1 C11 S11 -149.5(5) . . . . ?
Au1 P1 C11 S11 -20.5(7) . . . . ?
C11 S11 C12 C13 1.4(8) . . . . ?
S11 C12 C13 N11 -1.2(11) . . . . ?
C11 N11 C13 C12 0.2(12) . . . . ?
C23 N21 C21 S21 -0.5(10) . . . . ?
C23 N21 C21 P1 -178.7(6) . . . . ?
C22 S21 C21 N21 0.6(7) . . . . ?
C22 S21 C21 P1 178.6(6) . . . . ?
C11 P1 C21 N21 -163.7(7) . . . . ?
C31 P1 C21 N21 85.7(8) . . . . ?
Au1 P1 C21 N21 -32.9(8) . . . . ?
C11 P1 C21 S21 18.3(7) . . . . ?
C31 P1 C21 S21 -92.3(6) . . . . ?
Au1 P1 C21 S21 149.2(5) . . . . ?
C21 S21 C22 C23 -0.5(8) . . . . ?
S21 C22 C23 N21 0.3(11) . . . . ?
C21 N21 C23 C22 0.1(11) . . . . ?
C33 N31 C31 S31 0.1(10) . . . . ?
C33 N31 C31 P1 171.1(6) . . . . ?
C32 S31 C31 N31 0.9(7) . . . . ?
C32 S31 C31 P1 -169.1(6) . . . . ?
C11 P1 C31 N31 152.8(7) . . . . ?
C21 P1 C31 N31 -98.7(7) . . . . ?
Au1 P1 C31 N31 18.1(8) . . . . ?
C11 P1 C31 S31 -37.5(7) . . . . ?
C21 P1 C31 S31 71.0(7) . . . . ?
Au1 P1 C31 S31 -172.2(5) . . . . ?
C31 S31 C32 C33 -1.6(7) . . . . ?
S31 C32 C33 N31 2.0(10) . . . . ?
C31 N31 C33 C32 -1.4(11) . . . . ?
C43 N41 C41 S41 -0.5(10) . . . . ?
C43 N41 C41 P2 179.3(7) . . . . ?
C42 S41 C41 N41 0.0(7) . . . . ?
C42 S41 C41 P2 -179.8(6) . . . . ?
C61 P2 C41 N41 39.8(9) . . . . ?
C51 P2 C41 N41 -69.1(8) . . . . ?
Au2 P2 C41 N41 170.5(7) . . . . ?
C61 P2 C41 S41 -140.5(6) . . . . ?
C51 P2 C41 S41 110.6(6) . . . . ?
Au2 P2 C41 S41 -9.7(6) . . . . ?
C41 S41 C42 C43 0.5(8) . . . . ?
S41 C42 C43 N41 -0.9(11) . . . . ?
C41 N41 C43 C42 0.9(12) . . . . ?
C53 N51 C51 S51 1.0(10) . . . . ?
C53 N51 C51 P2 -174.2(7) . . . . ?
C52 S51 C51 N51 -1.8(8) . . . . ?
C52 S51 C51 P2 173.8(6) . . . . ?
C41 P2 C51 N51 86.6(9) . . . . ?
C61 P2 C51 N51 -23.4(9) . . . . ?
Au2 P2 C51 N51 -152.4(7) . . . . ?
C41 P2 C51 S51 -88.5(6) . . . . ?
C61 P2 C51 S51 161.5(5) . . . . ?
Au2 P2 C51 S51 32.6(6) . . . . ?
C51 S51 C52 C53 2.0(8) . . . . ?
S51 C52 C53 N51 -2.0(11) . . . . ?
C51 N51 C53 C52 0.7(12) . . . . ?
C63 N61 C61 S61 -0.2(10) . . . . ?
C63 N61 C61 P2 -175.5(7) . . . . ?
C62 S61 C61 N61 0.7(8) . . . . ?
C62 S61 C61 P2 175.7(6) . . . . ?
C41 P2 C61 N61 155.9(7) . . . . ?
C51 P2 C61 N61 -96.9(8) . . . . ?
Au2 P2 C61 N61 28.2(9) . . . . ?
C41 P2 C61 S61 -18.9(7) . . . . ?
C51 P2 C61 S61 88.2(6) . . . . ?
Au2 P2 C61 S61 -146.7(5) . . . . ?
C61 S61 C62 C63 -1.0(7) . . . . ?
C61 N61 C63 C62 -0.6(12) . . . . ?
S61 C62 C63 N61 1.2(11) . . . . ?
